data_2243854
loop_
_publ_author_name
'Zhao, Chen'
'Li, Yi'
'Xiao, Jin-Sheng'
'Zhang, Peng-Dan'
'Wu, Xue-Qian'
'Chen, Qiang'

_publ_section_title
;
 Synthesis and crystal structure of
 poly[(3-amino-1,2,4-triazole)(\m~3~-1<i>H</i>-benzimidazole-5,6-dicarboxylato)cobalt(II)]
;
_journal_coeditor_code DJ2027
_journal_issue 7
_journal_name_full 'Acta Crystallographica Section E'
_journal_page_first 714
_journal_page_last 717
_journal_paper_doi 10.1107/S2056989021005867
_journal_volume 77
_journal_year 2021
_chemical_formula_iupac '[Co (C9 H4 N2 O4) (C2 H4 N4)]'
_chemical_formula_moiety 'C11 H8 Co N6 O4'
_chemical_formula_sum 'C11 H8 Co N6 O4'
_chemical_formula_weight 347.16
_chemical_name_systematic Poly[(3-amino-1,2,4-triazole)(\m~3~-1<i>H</i>-benzimidazole-5,6-dicarboxylato)cobalt(II)]
_space_group_crystal_system monoclinic
_space_group_IT_number 14
_space_group_name_Hall '-P 2ybc'
_space_group_name_H-M_alt 'P 1 21/c 1'
_atom_sites_solution_hydrogens geom
_atom_sites_solution_primary dual
_audit_creation_method
;
Olex2 1.3-alpha
(compiled 2019.04.25 svn.r3594 for OlexSys, GUI svn.r5751)
;
_cell_angle_alpha 90
_cell_angle_beta 103.478(7)
_cell_angle_gamma 90
_cell_formula_units_Z 4
_cell_length_a 13.3368(8)
_cell_length_b 6.8727(4)
_cell_length_c 13.6015(10)
_cell_measurement_reflns_used 1697
_cell_measurement_temperature 279(2)
_cell_measurement_theta_max 26.7370
_cell_measurement_theta_min 4.2620
_cell_volume 1212.38(14)
_computing_cell_refinement
;
CrysAlisPro (Rigaku OD, 2018)
;
_computing_data_collection
;
CrysAlisPro (Rigaku OD, 2018)
;
_computing_data_reduction
;
CrysAlisPro (Rigaku OD, 2018)
;
_computing_molecular_graphics
;
<i>OLEX2</i> (Dolomanov <i>et al.</i>,  2009)
;
_computing_publication_material
;
<i>OLEX2</i> (Dolomanov <i>et al.</i>,  2009)
;
_computing_structure_refinement
;
SHELXL (Sheldrick, 2015b)
;
_computing_structure_solution
;
SHELXT (Sheldrick, 2015a)
;
_diffrn_ambient_temperature 279(2)
_diffrn_detector_area_resol_mean 10.3376
_diffrn_measured_fraction_theta_full 0.998
_diffrn_measured_fraction_theta_max 0.998
_diffrn_measurement_device_type 'Rigaku Oxford Diffraction SuperNova, Dual, Cu at home/near, AtlasS2'
_diffrn_measurement_method 'phi and omega scans'
_diffrn_radiation_monochromator graphite
_diffrn_radiation_type MoK\a
_diffrn_radiation_wavelength 0.71073
_diffrn_reflns_av_R_equivalents 0.0461
_diffrn_reflns_av_unetI/netI 0.0691
_diffrn_reflns_limit_h_max 16
_diffrn_reflns_limit_h_min -14
_diffrn_reflns_limit_k_max 8
_diffrn_reflns_limit_k_min -8
_diffrn_reflns_limit_l_max 12
_diffrn_reflns_limit_l_min -17
_diffrn_reflns_number 5618
_diffrn_reflns_theta_full 25.242
_diffrn_reflns_theta_max 26.366
_diffrn_reflns_theta_min 3.341
_exptl_absorpt_coefficient_mu 1.448
_exptl_absorpt_correction_T_max 1.00000
_exptl_absorpt_correction_T_min 0.97909
_exptl_absorpt_correction_type multi-scan
_exptl_absorpt_process_details
;
(CrysAlis PRO; Rigaku OD, 2018)
;
_exptl_crystal_colour purple
_exptl_crystal_density_diffrn 1.902
_exptl_crystal_description block
_exptl_crystal_F_000 700
_exptl_crystal_size_max 0.06
_exptl_crystal_size_mid 0.05
_exptl_crystal_size_min 0.04
_refine_diff_density_max 0.454
_refine_diff_density_min -0.434
_refine_ls_extinction_method none
_refine_ls_goodness_of_fit_ref 1.027
_refine_ls_hydrogen_treatment constr
_refine_ls_matrix_type full
_refine_ls_number_parameters 199
_refine_ls_number_reflns 2475
_refine_ls_number_restraints 0
_refine_ls_restrained_S_all 1.027
_refine_ls_R_factor_all 0.0712
_refine_ls_R_factor_gt 0.0468
_refine_ls_shift/su_max 0.001
_refine_ls_shift/su_mean 0.000
_refine_ls_structure_factor_coef Fsqd
_refine_ls_weighting_details 'w=1/[\s^2^(Fo^2^)+(0.0319P)^2^+0.6634P] where P=(Fo^2^+2Fc^2^)/3'
_refine_ls_weighting_scheme calc
_refine_ls_wR_factor_gt 0.0862
_refine_ls_wR_factor_ref 0.0978
_reflns_number_gt 1839
_reflns_number_total 2475
_reflns_threshold_expression 'I > 2\s(I)'
_cod_data_source_file dj2027sup1.cif
_cod_data_source_block I
_cod_database_code 2243854
_shelx_space_group_comment
;
The symmetry employed for this shelxl refinement is uniquely defined
by the following loop, which should always be used as a source of
symmetry information in preference to the above space-group names.
They are only intended as comments.
;

loop_
_space_group_symop_operation_xyz
'x, y, z'
'-x, y+1/2, -z+1/2'
'-x, -y, -z'
'x, -y-1/2, z-1/2'

loop_
_atom_site_type_symbol
_atom_site_label
_atom_site_fract_x
_atom_site_fract_y
_atom_site_fract_z
_atom_site_U_iso_or_equiv
_atom_site_adp_type
_atom_site_calc_flag
_atom_site_occupancy
_atom_site_disorder_assembly
_atom_site_disorder_group
Co Co1 0.75360(3) 0.69451(6) 0.52745(4) 0.02172(16) Uani d 1 . .
O O2 0.76917(18) -0.1847(3) 0.40067(19) 0.0298(6) Uani d 1 . .
O O1 0.74157(18) 0.0171(3) 0.27211(19) 0.0303(6) Uani d 1 . .
O O4 0.66113(18) 0.4785(3) 0.4920(2) 0.0328(6) Uani d 1 . .
O O3 0.77486(18) 0.2754(4) 0.4537(2) 0.0418(7) Uani d 1 . .
N N2 0.3154(2) 0.1240(4) 0.3922(2) 0.0203(6) Uani d 1 . .
N N1 0.3399(2) -0.1552(4) 0.3188(2) 0.0254(7) Uani d 1 . .
H H1 0.326047 -0.266046 0.289464 0.030 Uiso calc 1 . .
N N4 0.9004(2) 0.6928(4) 0.6053(2) 0.0264(7) Uani d 1 . .
C C4 0.6862(3) 0.3188(5) 0.4544(3) 0.0216(8) Uani d 1 . .
C C7 0.4351(2) -0.0655(5) 0.3432(2) 0.0197(7) Uani d 1 . .
C C6 0.4188(2) 0.1110(5) 0.3892(2) 0.0190(7) Uani d 1 . .
C C8 0.5319(2) -0.1215(5) 0.3322(3) 0.0223(8) Uani d 1 . .
H H8 0.541882 -0.239926 0.302707 0.027 Uiso calc 1 . .
N N3 1.0667(2) 0.7206(5) 0.6511(3) 0.0402(9) Uani d 1 . .
H H3 1.129713 0.736543 0.647408 0.048 Uiso calc 1 . .
C C1 0.7158(3) -0.0546(5) 0.3456(3) 0.0210(8) Uani d 1 . .
C C3 0.5986(2) 0.1848(5) 0.4132(2) 0.0205(7) Uani d 1 . .
C C9 0.2731(3) -0.0376(5) 0.3493(3) 0.0254(8) Uani d 1 . .
H H9 0.203572 -0.067057 0.340978 0.031 Uiso calc 1 . .
C C2 0.6129(2) 0.0051(5) 0.3665(2) 0.0198(7) Uani d 1 . .
C C5 0.5008(2) 0.2361(5) 0.4240(3) 0.0215(8) Uani d 1 . .
H H5 0.490570 0.353422 0.454314 0.026 Uiso calc 1 . .
N N5 1.0361(2) 0.6888(5) 0.7393(3) 0.0449(9) Uani d 1 . .
N N6 0.9921(3) 0.7490(5) 0.4760(3) 0.0491(10) Uani d 1 . .
H H6A 1.051093 0.765185 0.461830 0.059 Uiso calc 1 . .
H H6B 0.936808 0.749236 0.428430 0.059 Uiso calc 1 . .
C C10 0.9863(3) 0.7234(5) 0.5721(3) 0.0300(9) Uani d 1 . .
C C11 0.9367(3) 0.6734(6) 0.7073(3) 0.0380(10) Uani d 1 . .
H H11 0.893449 0.650912 0.750793 0.046 Uiso calc 1 . .

loop_
_atom_site_aniso_label
_atom_site_aniso_U_11
_atom_site_aniso_U_22
_atom_site_aniso_U_33
_atom_site_aniso_U_12
_atom_site_aniso_U_13
_atom_site_aniso_U_23
Co1 0.0156(3) 0.0225(3) 0.0273(3) -0.0014(2) 0.00539(19) -0.0020(2)
O2 0.0248(13) 0.0346(14) 0.0315(15) 0.0118(12) 0.0097(11) 0.0126(12)
O1 0.0273(14) 0.0316(14) 0.0369(16) 0.0087(12) 0.0178(12) 0.0121(12)
O4 0.0234(14) 0.0270(14) 0.0481(17) -0.0055(12) 0.0083(12) -0.0114(13)
O3 0.0146(13) 0.0519(18) 0.061(2) -0.0066(13) 0.0135(13) -0.0209(15)
N2 0.0151(14) 0.0249(15) 0.0214(16) -0.0029(13) 0.0057(12) -0.0010(13)
N1 0.0206(15) 0.0259(16) 0.0307(18) -0.0053(13) 0.0080(13) -0.0088(13)
N4 0.0142(14) 0.0321(17) 0.0327(18) -0.0010(13) 0.0047(13) 0.0032(14)
C4 0.0197(18) 0.0233(18) 0.0228(19) -0.0069(15) 0.0068(14) -0.0014(15)
C7 0.0200(18) 0.0199(17) 0.0197(18) -0.0035(15) 0.0055(14) -0.0002(14)
C6 0.0175(17) 0.0200(17) 0.0201(18) -0.0007(15) 0.0060(14) 0.0020(14)
C8 0.0229(18) 0.0186(17) 0.026(2) 0.0030(16) 0.0069(15) -0.0033(15)
N3 0.0159(16) 0.062(2) 0.043(2) -0.0036(16) 0.0083(15) 0.0089(18)
C1 0.0222(18) 0.0175(17) 0.0239(19) -0.0018(15) 0.0067(15) -0.0053(15)
C3 0.0184(17) 0.0233(18) 0.0199(18) -0.0012(15) 0.0046(14) 0.0005(15)
C9 0.0190(18) 0.0292(19) 0.028(2) -0.0019(16) 0.0052(15) -0.0012(16)
C2 0.0178(17) 0.0223(18) 0.0187(18) 0.0024(15) 0.0030(14) 0.0041(15)
C5 0.0203(18) 0.0196(17) 0.0240(19) -0.0011(15) 0.0041(15) -0.0003(15)
N5 0.0260(18) 0.068(3) 0.039(2) -0.0059(17) 0.0032(16) 0.0083(19)
N6 0.0297(19) 0.084(3) 0.038(2) 0.0013(19) 0.0161(16) 0.010(2)
C10 0.0228(19) 0.031(2) 0.038(2) 0.0027(17) 0.0099(17) 0.0063(18)
C11 0.026(2) 0.055(3) 0.034(2) -0.001(2) 0.0066(17) 0.010(2)

loop_
_atom_type_symbol
_atom_type_description
_atom_type_scat_dispersion_real
_atom_type_scat_dispersion_imag
_atom_type_scat_source
C C 0.0033 0.0016 'International Tables Vol C Tables 4.2.6.8 and 6.1.1.4'
H H 0.0000 0.0000 'International Tables Vol C Tables 4.2.6.8 and 6.1.1.4'
Co Co 0.3494 0.9721 'International Tables Vol C Tables 4.2.6.8 and 6.1.1.4'
N N 0.0061 0.0033 'International Tables Vol C Tables 4.2.6.8 and 6.1.1.4'
O O 0.0106 0.0060 'International Tables Vol C Tables 4.2.6.8 and 6.1.1.4'

loop_
_geom_angle_atom_site_label_1
_geom_angle_atom_site_label_2
_geom_angle_atom_site_label_3
_geom_angle_site_symmetry_1
_geom_angle_site_symmetry_3
_geom_angle
_geom_angle_publ_flag
O2 Co1 N2 1_565 3_666 111.64(11) ?
O2 Co1 N4 1_565 . 100.15(11) ?
O4 Co1 O2 . 1_565 107.41(11) ?
O4 Co1 N2 . 3_666 105.49(11) ?
O4 Co1 N4 . . 128.46(11) ?
N4 Co1 N2 . 3_666 103.38(11) ?
C1 O2 Co1 . 1_545 130.8(2) ?
C4 O4 Co1 . . 123.3(2) ?
C6 N2 Co1 . 3_666 129.5(2) ?
C9 N2 Co1 . 3_666 124.0(2) ?
C9 N2 C6 . . 104.9(3) ?
C7 N1 H1 . . 126.4 ?
C9 N1 H1 . . 126.4 ?
C9 N1 C7 . . 107.3(3) ?
C10 N4 Co1 . . 129.0(3) ?
C10 N4 C11 . . 103.3(3) ?
C11 N4 Co1 . . 127.6(3) ?
O4 C4 C3 . . 115.0(3) ?
O3 C4 O4 . . 123.5(3) ?
O3 C4 C3 . . 121.4(3) ?
N1 C7 C6 . . 105.3(3) ?
N1 C7 C8 . . 132.6(3) ?
C8 C7 C6 . . 122.1(3) ?
N2 C6 C7 . . 109.0(3) ?
C5 C6 N2 . . 131.2(3) ?
C5 C6 C7 . . 119.8(3) ?
C7 C8 H8 . . 121.2 ?
C2 C8 C7 . . 117.5(3) ?
C2 C8 H8 . . 121.2 ?
N5 N3 H3 . . 124.4 ?
C10 N3 H3 . . 124.4 ?
C10 N3 N5 . . 111.1(3) ?
O2 C1 C2 . . 119.0(3) ?
O1 C1 O2 . . 122.3(3) ?
O1 C1 C2 . . 118.6(3) ?
C2 C3 C4 . . 122.0(3) ?
C5 C3 C4 . . 118.4(3) ?
C5 C3 C2 . . 119.6(3) ?
N2 C9 N1 . . 113.5(3) ?
N2 C9 H9 . . 123.2 ?
N1 C9 H9 . . 123.2 ?
C8 C2 C1 . . 115.8(3) ?
C8 C2 C3 . . 121.5(3) ?
C3 C2 C1 . . 122.6(3) ?
C6 C5 C3 . . 119.4(3) ?
C6 C5 H5 . . 120.3 ?
C3 C5 H5 . . 120.3 ?
C11 N5 N3 . . 102.1(3) ?
H6A N6 H6B . . 120.0 ?
C10 N6 H6A . . 120.0 ?
C10 N6 H6B . . 120.0 ?
N3 C10 N4 . . 108.5(3) ?
N3 C10 N6 . . 124.8(4) ?
N6 C10 N4 . . 126.7(3) ?
N4 C11 H11 . . 122.5 ?
N5 C11 N4 . . 115.1(4) ?
N5 C11 H11 . . 122.5 ?

loop_
_geom_bond_atom_site_label_1
_geom_bond_atom_site_label_2
_geom_bond_site_symmetry_2
_geom_bond_distance
_geom_bond_publ_flag
Co1 O2 1_565 1.968(2) ?
Co1 O4 . 1.919(2) ?
Co1 N2 3_666 2.016(3) ?
Co1 N4 . 1.997(3) ?
O2 C1 . 1.272(4) ?
O1 C1 . 1.234(4) ?
O4 C4 . 1.287(4) ?
O3 C4 . 1.222(4) ?
N2 C6 . 1.392(4) ?
N2 C9 . 1.319(4) ?
N1 H1 . 0.8600 ?
N1 C7 . 1.380(4) ?
N1 C9 . 1.337(4) ?
N4 C10 . 1.342(5) ?
N4 C11 . 1.366(5) ?
C4 C3 . 1.490(5) ?
C7 C6 . 1.405(5) ?
C7 C8 . 1.390(4) ?
C6 C5 . 1.384(4) ?
C8 H8 . 0.9300 ?
C8 C2 . 1.381(5) ?
N3 H3 . 0.8600 ?
N3 N5 . 1.372(5) ?
N3 C10 . 1.331(5) ?
C1 C2 . 1.521(5) ?
C3 C2 . 1.422(5) ?
C3 C5 . 1.392(5) ?
C9 H9 . 0.9300 ?
C5 H5 . 0.9300 ?
N5 C11 . 1.300(5) ?
N6 H6A . 0.8600 ?
N6 H6B . 0.8600 ?
N6 C10 . 1.339(5) ?
C11 H11 . 0.9300 ?

loop_
_geom_hbond_atom_site_label_D
_geom_hbond_atom_site_label_H
_geom_hbond_atom_site_label_A
_geom_hbond_site_symmetry_A
_geom_hbond_distance_DH
_geom_hbond_distance_HA
_geom_hbond_distance_DA
_geom_hbond_angle_DHA
_geom_hbond_publ_flag
N1 H1 O1 2_645 0.86 1.84 2.675(4) 163 yes
N3 H3 O1 3_766 0.86 2.48 3.104(4) 130 yes
N3 H3 O3 3_766 0.86 2.08 2.811(4) 142 yes
N6 H6A O3 3_766 0.86 2.35 3.036(5) 136 yes
N6 H6B O2 1_565 0.86 2.23 2.946(5) 141 yes
C5 H5 O4 3_666 0.93 2.58 3.312(4) 136 yes
C5 H5 O4 . 0.93 2.37 2.698(4) 100 no
C9 H9 N5 4_465 0.93 2.48 3.332(5) 152 yes
C11 H11 O1 4_566 0.93 2.41 3.215(5) 145 yes

loop_
_geom_torsion_atom_site_label_1
_geom_torsion_atom_site_label_2
_geom_torsion_atom_site_label_3
_geom_torsion_atom_site_label_4
_geom_torsion_site_symmetry_1
_geom_torsion_site_symmetry_2
_geom_torsion_site_symmetry_3
_geom_torsion_site_symmetry_4
_geom_torsion
_geom_torsion_publ_flag
Co1 O4 C4 O3 . . . . 13.1(5) ?
Co1 O4 C4 C3 . . . . -168.4(2) ?
C9 N1 C7 C8 . . . . 178.0(4) ?
C9 N1 C7 C6 . . . . -0.2(4) ?
C9 N2 C6 C5 . . . . -179.1(4) ?
Co1 N2 C6 C5 3_666 . . . -13.5(5) ?
C9 N2 C6 C7 . . . . -0.3(4) ?
Co1 N2 C6 C7 3_666 . . . 165.4(2) ?
N1 C7 C6 C5 . . . . 179.3(3) ?
C8 C7 C6 C5 . . . . 0.8(5) ?
N1 C7 C6 N2 . . . . 0.3(4) ?
C8 C7 C6 N2 . . . . -178.2(3) ?
N1 C7 C8 C2 . . . . -179.2(3) ?
C6 C7 C8 C2 . . . . -1.2(5) ?
Co1 O2 C1 O1 1_545 . . . 173.7(2) ?
Co1 O2 C1 C2 1_545 . . . -10.5(4) ?
O3 C4 C3 C5 . . . . 174.7(3) ?
O4 C4 C3 C5 . . . . -3.8(5) ?
O3 C4 C3 C2 . . . . -3.3(5) ?
O4 C4 C3 C2 . . . . 178.2(3) ?
C6 N2 C9 N1 . . . . 0.2(4) ?
Co1 N2 C9 N1 3_666 . . . -166.5(2) ?
C7 N1 C9 N2 . . . . 0.0(4) ?
C7 C8 C2 C3 . . . . 1.1(5) ?
C7 C8 C2 C1 . . . . -175.4(3) ?
C5 C3 C2 C8 . . . . -0.6(5) ?
C4 C3 C2 C8 . . . . 177.4(3) ?
C5 C3 C2 C1 . . . . 175.7(3) ?
C4 C3 C2 C1 . . . . -6.3(5) ?
O1 C1 C2 C8 . . . . 98.3(4) ?
O2 C1 C2 C8 . . . . -77.6(4) ?
O1 C1 C2 C3 . . . . -78.3(4) ?
O2 C1 C2 C3 . . . . 105.8(4) ?
N2 C6 C5 C3 . . . . 178.5(3) ?
C7 C6 C5 C3 . . . . -0.2(5) ?
C2 C3 C5 C6 . . . . 0.1(5) ?
C4 C3 C5 C6 . . . . -177.9(3) ?
C10 N3 N5 C11 . . . . 0.2(4) ?
N5 N3 C10 N6 . . . . -179.1(4) ?
N5 N3 C10 N4 . . . . -0.3(4) ?
C11 N4 C10 N3 . . . . 0.3(4) ?
Co1 N4 C10 N3 . . . . 176.1(2) ?
C11 N4 C10 N6 . . . . 179.1(4) ?
Co1 N4 C10 N6 . . . . -5.1(6) ?
N3 N5 C11 N4 . . . . 0.0(5) ?
C10 N4 C11 N5 . . . . -0.2(5) ?
Co1 N4 C11 N5 . . . . -176.1(3) ?

_cod_database_fobs_code 2243854
